data_7231299
loop_
_publ_author_name
'Dharmarwardana, Madushani'
'Arimilli, Bhargav S.'
'Luzuriaga, Michael A.'
'Kwon, Sunah'
'Lee, Hamilton'
'Appuhamillage, Gayan A.'
'McCandless, Gregory T.'
'Smaldone, Ronald A.'
'Gassensmith, Jeremiah J.'

_publ_section_title
;
 The thermo-responsive behavior in molecular crystals of naphthalene
 diimides and their 3D printed thermochromic composites
;
_journal_issue 39
_journal_name_full CrystEngComm
_journal_page_first 6054
_journal_paper_doi 10.1039/C8CE00798E
_journal_volume 20
_journal_year 2018
_chemical_formula_moiety 'C42 H46 N2 O6'
_chemical_formula_sum 'C42 H46 N2 O6'
_chemical_formula_weight 674.81
_space_group_crystal_system triclinic
_space_group_IT_number 2
_space_group_name_Hall '-P 1'
_space_group_name_H-M_alt 'P -1'
_symmetry_space_group_name_Hall '-P 1'
_symmetry_space_group_name_H-M 'P -1'
_atom_sites_solution_hydrogens geom
_audit_creation_method SHELXL-2014/7
_audit_update_record
;
2018-04-27 deposited with the CCDC.
2018-08-03 downloaded from the CCDC.
;
_cell_angle_alpha 97.810(10)
_cell_angle_beta 93.453(7)
_cell_angle_gamma 93.834(6)
_cell_formula_units_Z 1
_cell_length_a 4.1680(14)
_cell_length_b 8.217(3)
_cell_length_c 24.901(7)
_cell_measurement_reflns_used 7013
_cell_measurement_temperature 100(2)
_cell_measurement_theta_max 27.43
_cell_measurement_theta_min 2.48
_cell_volume 840.9(5)
_computing_cell_refinement 'Bruker SAINT'
_computing_data_collection 'Bruker APEX3'
_computing_data_reduction 'Bruker SAINT'
_computing_molecular_graphics 'ORTEP-3 for Windows (Farrugia, 2012)'
_computing_publication_material 'publCIF (Westrip, 2010)'
_computing_structure_refinement 'SHELXL-2014/7 (Sheldrick, 2014)'
_computing_structure_solution 'SHELXTL Intrinsic Phasing (Sheldrick, 2014)'
_diffrn_ambient_temperature 100(2)
_diffrn_measured_fraction_theta_full 0.998
_diffrn_measured_fraction_theta_max 0.995
_diffrn_measurement_device_type
;
Bruker Kappa D8 Quest CMOS diffractometer (with an Oxford Cryosystems cryostream
cooler)
;
_diffrn_measurement_method '\f and \w scans'
_diffrn_radiation_monochromator 'HELIOS optics'
_diffrn_radiation_type MoK\a
_diffrn_radiation_wavelength 0.71073
_diffrn_reflns_av_R_equivalents 0.0762
_diffrn_reflns_av_unetI/netI 0.0643
_diffrn_reflns_Laue_measured_fraction_full 0.998
_diffrn_reflns_Laue_measured_fraction_max 0.995
_diffrn_reflns_limit_h_max 5
_diffrn_reflns_limit_h_min -5
_diffrn_reflns_limit_k_max 10
_diffrn_reflns_limit_k_min -10
_diffrn_reflns_limit_l_max 32
_diffrn_reflns_limit_l_min -32
_diffrn_reflns_number 25306
_diffrn_reflns_point_group_measured_fraction_full 0.998
_diffrn_reflns_point_group_measured_fraction_max 0.995
_diffrn_reflns_theta_full 25.242
_diffrn_reflns_theta_max 27.537
_diffrn_reflns_theta_min 2.483
_diffrn_source 'I\mS microfocus tube'
_exptl_absorpt_coefficient_mu 0.089
_exptl_absorpt_correction_T_max 0.7456
_exptl_absorpt_correction_T_min 0.5942
_exptl_absorpt_correction_type multi-scan
_exptl_absorpt_process_details
;
SADABS (Krause, Herbst-Irmer, Sheldrick, & Stalke;  J. Appl. Cryst. 2015, 48,
3-10)
;
_exptl_crystal_colour orange
_exptl_crystal_density_diffrn 1.332
_exptl_crystal_description fragment
_exptl_crystal_F_000 360
_exptl_crystal_size_max 0.260
_exptl_crystal_size_mid 0.160
_exptl_crystal_size_min 0.040
_refine_diff_density_max 0.371
_refine_diff_density_min -0.268
_refine_diff_density_rms 0.060
_refine_ls_extinction_coef 0.012(2)
_refine_ls_extinction_expression Fc^*^=kFc[1+0.001xFc^2^\l^3^/sin(2\q)]^-1/4^
_refine_ls_extinction_method 'SHELXL-2014/7 (Sheldrick 2014'
_refine_ls_goodness_of_fit_ref 1.018
_refine_ls_hydrogen_treatment constr
_refine_ls_matrix_type full
_refine_ls_number_parameters 228
_refine_ls_number_reflns 3887
_refine_ls_number_restraints 0
_refine_ls_restrained_S_all 1.018
_refine_ls_R_factor_all 0.0972
_refine_ls_R_factor_gt 0.0536
_refine_ls_shift/su_max 0.000
_refine_ls_shift/su_mean 0.000
_refine_ls_structure_factor_coef Fsqd
_refine_ls_weighting_details 'w=1/[\s^2^(Fo^2^)+(0.0456P)^2^+0.4048P] where P=(Fo^2^+2Fc^2^)/3'
_refine_ls_weighting_scheme calc
_refine_ls_wR_factor_gt 0.1049
_refine_ls_wR_factor_ref 0.1199
_reflns_Friedel_coverage 0.000
_reflns_number_gt 2622
_reflns_number_total 3887
_reflns_threshold_expression 'I > 2\s(I)'
_cod_data_source_file c8ce00798e7.cif
_cod_data_source_block scd1706_OctNDI_T100K_orange
_cod_depositor_comments 'Adding full bibliography for 7231291--7231300.cif.'
_cod_original_cell_volume 841.0(5)
_cod_database_code 7231299
_publcif_datablock.id {2925dfd5-97bb-4a9f-bdcc-729ec34e9730}

_shelx_shelxl_version_number 2014/7
_shelx_space_group_comment
;
The symmetry employed for this shelxl refinement is uniquely defined
by the following loop, which should always be used as a source of
symmetry information in preference to the above space-group names.
They are only intended as comments.
;
_shelx_estimated_absorpt_t_min 0.977
_shelx_estimated_absorpt_t_max 0.996

loop_
_space_group_symop_operation_xyz
'x, y, z'
'-x, -y, -z'

loop_
_atom_site_label
_atom_site_type_symbol
_atom_site_fract_x
_atom_site_fract_y
_atom_site_fract_z
_atom_site_U_iso_or_equiv
_atom_site_adp_type
_atom_site_occupancy
_atom_site_site_symmetry_order
_atom_site_calc_flag
_atom_site_refinement_flags_posn
_atom_site_refinement_flags_adp
N1 N 0.3172(3) 0.79069(17) 0.11031(6) 0.0131(3) Uani 1 1 d . .
O1 O -0.0659(3) 0.62524(15) 0.05532(5) 0.0171(3) Uani 1 1 d . .
O2 O 0.6173(3) 0.99164(15) 0.16805(5) 0.0169(3) Uani 1 1 d . .
O3 O 0.1250(3) 0.38285(15) 0.26956(5) 0.0164(3) Uani 1 1 d . .
C1 C 0.1463(4) 0.7358(2) 0.06004(7) 0.0134(4) Uani 1 1 d . .
C2 C 0.5139(4) 0.9376(2) 0.12191(7) 0.0136(4) Uani 1 1 d . .
C3 C 0.5931(4) 1.0235(2) 0.07493(7) 0.0126(4) Uani 1 1 d . .
C4 C 0.8042(4) 1.1622(2) 0.08281(7) 0.0141(4) Uani 1 1 d . .
H4 H 0.8919 1.2053 0.1184 0.017 Uiso 1 1 calc R U
C5 C 0.8905(4) 1.2401(2) 0.03824(7) 0.0138(4) Uani 1 1 d . .
H5 H 1.0390 1.3347 0.0439 0.017 Uiso 1 1 calc R U
C6 C 0.7617(4) 1.1807(2) -0.01327(7) 0.0128(4) Uani 1 1 d . .
C7 C 0.5411(4) 1.0397(2) -0.02233(7) 0.0124(4) Uani 1 1 d . .
C8 C 0.2780(4) 0.6867(2) 0.15280(7) 0.0132(4) Uani 1 1 d . .
C9 C 0.3962(4) 0.5333(2) 0.14582(7) 0.0140(4) Uani 1 1 d . .
H9 H 0.5078 0.4997 0.1145 0.017 Uiso 1 1 calc R U
C10 C 0.3537(4) 0.4271(2) 0.18422(7) 0.0137(4) Uani 1 1 d . .
H10 H 0.4343 0.3210 0.1793 0.016 Uiso 1 1 calc R U
C11 C 0.1913(4) 0.4784(2) 0.23006(7) 0.0132(4) Uani 1 1 d . .
C12 C 0.0822(4) 0.6355(2) 0.23752(7) 0.0151(4) Uani 1 1 d . .
H12 H -0.0218 0.6716 0.2695 0.018 Uiso 1 1 calc R U
C13 C 0.1232(4) 0.7396(2) 0.19900(7) 0.0148(4) Uani 1 1 d . .
H13 H 0.0462 0.8464 0.2041 0.018 Uiso 1 1 calc R U
C14 C 0.2562(4) 0.2248(2) 0.26557(7) 0.0154(4) Uani 1 1 d . .
H14A H 0.4937 0.2379 0.2650 0.019 Uiso 1 1 calc R U
H14B H 0.1684 0.1547 0.2317 0.019 Uiso 1 1 calc R U
C15 C 0.1629(4) 0.1457(2) 0.31469(7) 0.0158(4) Uani 1 1 d . .
H15A H 0.2601 0.0388 0.3136 0.019 Uiso 1 1 calc R U
H15B H -0.0742 0.1235 0.3126 0.019 Uiso 1 1 calc R U
C16 C 0.2705(4) 0.2521(2) 0.36849(7) 0.0162(4) Uani 1 1 d . .
H16A H 0.1656 0.3571 0.3701 0.019 Uiso 1 1 calc R U
H16B H 0.5063 0.2786 0.3697 0.019 Uiso 1 1 calc R U
C17 C 0.1918(4) 0.1714(2) 0.41845(7) 0.0164(4) Uani 1 1 d . .
H17A H -0.0433 0.1426 0.4171 0.020 Uiso 1 1 calc R U
H17B H 0.3019 0.0681 0.4177 0.020 Uiso 1 1 calc R U
C18 C 0.2956(4) 0.2835(2) 0.47132(7) 0.0170(4) Uani 1 1 d . .
H18A H 0.1836 0.3862 0.4717 0.020 Uiso 1 1 calc R U
H18B H 0.5297 0.3139 0.4718 0.020 Uiso 1 1 calc R U
C19 C 0.2294(4) 0.2107(2) 0.52303(7) 0.0162(4) Uani 1 1 d . .
H19A H -0.0052 0.1832 0.5236 0.019 Uiso 1 1 calc R U
H19B H 0.3387 0.1074 0.5230 0.019 Uiso 1 1 calc R U
C20 C 0.3462(5) 0.3291(2) 0.57398(7) 0.0194(4) Uani 1 1 d . .
H20A H 0.5802 0.3572 0.5728 0.023 Uiso 1 1 calc R U
H20B H 0.2361 0.4320 0.5737 0.023 Uiso 1 1 calc R U
C21 C 0.2880(5) 0.2622(3) 0.62691(7) 0.0247(5) Uani 1 1 d . .
H21A H 0.0557 0.2424 0.6299 0.037 Uiso 1 1 calc R U
H21B H 0.3797 0.3425 0.6576 0.037 Uiso 1 1 calc R U
H21C H 0.3912 0.1585 0.6273 0.037 Uiso 1 1 calc R U

loop_
_atom_site_aniso_label
_atom_site_aniso_U_11
_atom_site_aniso_U_22
_atom_site_aniso_U_33
_atom_site_aniso_U_23
_atom_site_aniso_U_13
_atom_site_aniso_U_12
N1 0.0180(8) 0.0115(8) 0.0109(7) 0.0052(6) 0.0029(6) 0.0007(6)
O1 0.0198(7) 0.0160(7) 0.0160(7) 0.0065(5) 0.0021(5) -0.0036(6)
O2 0.0230(7) 0.0167(7) 0.0112(7) 0.0045(5) 0.0006(5) -0.0008(5)
O3 0.0236(7) 0.0154(7) 0.0128(6) 0.0093(5) 0.0046(5) 0.0036(5)
C1 0.0165(9) 0.0120(9) 0.0127(9) 0.0039(7) 0.0030(7) 0.0033(8)
C2 0.0142(9) 0.0133(9) 0.0147(9) 0.0041(7) 0.0031(7) 0.0041(7)
C3 0.0150(9) 0.0125(9) 0.0118(9) 0.0051(7) 0.0029(7) 0.0036(7)
C4 0.0169(9) 0.0141(9) 0.0117(9) 0.0029(7) -0.0002(7) 0.0022(8)
C5 0.0143(9) 0.0104(9) 0.0173(9) 0.0047(7) 0.0014(7) -0.0008(7)
C6 0.0138(9) 0.0121(9) 0.0145(9) 0.0061(7) 0.0038(7) 0.0045(7)
C7 0.0133(9) 0.0109(9) 0.0146(9) 0.0045(7) 0.0035(7) 0.0038(7)
C8 0.0156(9) 0.0135(9) 0.0113(9) 0.0075(7) -0.0005(7) -0.0019(7)
C9 0.0153(9) 0.0171(10) 0.0099(8) 0.0031(7) 0.0025(7) -0.0006(7)
C10 0.0156(9) 0.0121(9) 0.0139(9) 0.0040(7) 0.0000(7) 0.0010(7)
C11 0.0127(9) 0.0158(9) 0.0119(9) 0.0067(7) -0.0003(7) -0.0007(7)
C12 0.0176(9) 0.0181(10) 0.0105(9) 0.0035(7) 0.0036(7) 0.0021(8)
C13 0.0171(9) 0.0121(9) 0.0156(9) 0.0026(7) 0.0020(7) 0.0025(7)
C14 0.0196(10) 0.0140(9) 0.0141(9) 0.0063(7) 0.0019(7) 0.0024(8)
C15 0.0199(10) 0.0144(9) 0.0143(9) 0.0071(7) 0.0016(7) 0.0002(8)
C16 0.0201(10) 0.0149(10) 0.0145(9) 0.0060(7) 0.0021(8) 0.0004(8)
C17 0.0194(10) 0.0163(10) 0.0145(9) 0.0062(7) 0.0010(8) 0.0004(8)
C18 0.0208(10) 0.0158(10) 0.0154(9) 0.0055(7) 0.0019(8) 0.0015(8)
C19 0.0186(10) 0.0174(10) 0.0136(9) 0.0055(7) 0.0026(7) 0.0011(8)
C20 0.0217(10) 0.0207(10) 0.0159(9) 0.0047(8) 0.0012(8) -0.0014(8)
C21 0.0283(11) 0.0316(12) 0.0142(9) 0.0045(8) 0.0032(8) -0.0012(9)

loop_
_atom_type_symbol
_atom_type_description
_atom_type_scat_dispersion_real
_atom_type_scat_dispersion_imag
_atom_type_scat_source
C C 0.0033 0.0016 'International Tables Vol C Tables 4.2.6.8 and 6.1.1.4'
H H 0.0000 0.0000 'International Tables Vol C Tables 4.2.6.8 and 6.1.1.4'
N N 0.0061 0.0033 'International Tables Vol C Tables 4.2.6.8 and 6.1.1.4'
O O 0.0106 0.0060 'International Tables Vol C Tables 4.2.6.8 and 6.1.1.4'

loop_
_geom_angle_atom_site_label_1
_geom_angle_atom_site_label_2
_geom_angle_atom_site_label_3
_geom_angle
_geom_angle_site_symmetry_1
_geom_angle_site_symmetry_3
C2 N1 C1 124.41(14) . .
C2 N1 C8 119.04(14) . .
C1 N1 C8 116.54(14) . .
C11 O3 C14 117.41(13) . .
O1 C1 N1 121.23(15) . .
O1 C1 C6 121.92(16) . 2_675
N1 C1 C6 116.84(15) . 2_675
O2 C2 N1 121.62(16) . .
O2 C2 C3 121.65(16) . .
N1 C2 C3 116.72(15) . .
C4 C3 C7 120.19(16) . 2_675
C4 C3 C2 119.83(16) . .
C7 C3 C2 119.96(16) 2_675 .
C3 C4 C5 120.12(16) . .
C3 C4 H4 119.9 . .
C5 C4 H4 119.9 . .
C6 C5 C4 120.55(16) . .
C6 C5 H5 119.7 . .
C4 C5 H5 119.7 . .
C5 C6 C7 120.40(16) . .
C5 C6 C1 120.13(16) . 2_675
C7 C6 C1 119.47(16) . 2_675
C3 C7 C7 119.8(2) 2_675 2_675
C3 C7 C6 121.28(16) 2_675 .
C7 C7 C6 118.9(2) 2_675 .
C9 C8 C13 120.49(16) . .
C9 C8 N1 118.42(15) . .
C13 C8 N1 121.08(15) . .
C8 C9 C10 120.55(16) . .
C8 C9 H9 119.7 . .
C10 C9 H9 119.7 . .
C9 C10 C11 119.05(16) . .
C9 C10 H10 120.5 . .
C11 C10 H10 120.5 . .
O3 C11 C12 115.81(15) . .
O3 C11 C10 124.33(16) . .
C12 C11 C10 119.86(16) . .
C13 C12 C11 120.65(16) . .
C13 C12 H12 119.7 . .
C11 C12 H12 119.7 . .
C12 C13 C8 119.33(16) . .
C12 C13 H13 120.3 . .
C8 C13 H13 120.3 . .
O3 C14 C15 107.73(14) . .
O3 C14 H14A 110.2 . .
C15 C14 H14A 110.2 . .
O3 C14 H14B 110.2 . .
C15 C14 H14B 110.2 . .
H14A C14 H14B 108.5 . .
C14 C15 C16 113.15(15) . .
C14 C15 H15A 108.9 . .
C16 C15 H15A 108.9 . .
C14 C15 H15B 108.9 . .
C16 C15 H15B 108.9 . .
H15A C15 H15B 107.8 . .
C15 C16 C17 113.93(15) . .
C15 C16 H16A 108.8 . .
C17 C16 H16A 108.8 . .
C15 C16 H16B 108.8 . .
C17 C16 H16B 108.8 . .
H16A C16 H16B 107.7 . .
C18 C17 C16 112.24(15) . .
C18 C17 H17A 109.2 . .
C16 C17 H17A 109.2 . .
C18 C17 H17B 109.2 . .
C16 C17 H17B 109.2 . .
H17A C17 H17B 107.9 . .
C17 C18 C19 115.35(15) . .
C17 C18 H18A 108.4 . .
C19 C18 H18A 108.4 . .
C17 C18 H18B 108.4 . .
C19 C18 H18B 108.4 . .
H18A C18 H18B 107.5 . .
C20 C19 C18 112.03(15) . .
C20 C19 H19A 109.2 . .
C18 C19 H19A 109.2 . .
C20 C19 H19B 109.2 . .
C18 C19 H19B 109.2 . .
H19A C19 H19B 107.9 . .
C21 C20 C19 114.29(16) . .
C21 C20 H20A 108.7 . .
C19 C20 H20A 108.7 . .
C21 C20 H20B 108.7 . .
C19 C20 H20B 108.7 . .
H20A C20 H20B 107.6 . .
C20 C21 H21A 109.5 . .
C20 C21 H21B 109.5 . .
H21A C21 H21B 109.5 . .
C20 C21 H21C 109.5 . .
H21A C21 H21C 109.5 . .
H21B C21 H21C 109.5 . .

loop_
_geom_bond_atom_site_label_1
_geom_bond_atom_site_label_2
_geom_bond_distance
_geom_bond_site_symmetry_2
N1 C2 1.399(2) .
N1 C1 1.405(2) .
N1 C8 1.457(2) .
O1 C1 1.213(2) .
O2 C2 1.216(2) .
O3 C11 1.369(2) .
O3 C14 1.436(2) .
C1 C6 1.487(2) 2_675
C2 C3 1.489(2) .
C3 C4 1.377(2) .
C3 C7 1.409(2) 2_675
C4 C5 1.408(2) .
C4 H4 0.9500 .
C5 C6 1.372(2) .
C5 H5 0.9500 .
C6 C7 1.414(2) .
C6 C1 1.487(2) 2_675
C7 C3 1.409(2) 2_675
C7 C7 1.412(3) 2_675
C8 C9 1.377(2) .
C8 C13 1.386(2) .
C9 C10 1.391(2) .
C9 H9 0.9500 .
C10 C11 1.393(2) .
C10 H10 0.9500 .
C11 C12 1.390(2) .
C12 C13 1.380(2) .
C12 H12 0.9500 .
C13 H13 0.9500 .
C14 C15 1.520(2) .
C14 H14A 0.9900 .
C14 H14B 0.9900 .
C15 C16 1.522(2) .
C15 H15A 0.9900 .
C15 H15B 0.9900 .
C16 C17 1.529(2) .
C16 H16A 0.9900 .
C16 H16B 0.9900 .
C17 C18 1.522(2) .
C17 H17A 0.9900 .
C17 H17B 0.9900 .
C18 C19 1.524(2) .
C18 H18A 0.9900 .
C18 H18B 0.9900 .
C19 C20 1.523(2) .
C19 H19A 0.9900 .
C19 H19B 0.9900 .
C20 C21 1.522(2) .
C20 H20A 0.9900 .
C20 H20B 0.9900 .
C21 H21A 0.9800 .
C21 H21B 0.9800 .
C21 H21C 0.9800 .

loop_
_geom_torsion_atom_site_label_1
_geom_torsion_atom_site_label_2
_geom_torsion_atom_site_label_3
_geom_torsion_atom_site_label_4
_geom_torsion
_geom_torsion_site_symmetry_1
_geom_torsion_site_symmetry_4
C2 N1 C1 O1 -165.81(16) . .
C8 N1 C1 O1 13.0(2) . .
C2 N1 C1 C6 14.3(2) . 2_675
C8 N1 C1 C6 -166.91(14) . 2_675
C1 N1 C2 O2 168.73(16) . .
C8 N1 C2 O2 -10.1(2) . .
C1 N1 C2 C3 -11.9(2) . .
C8 N1 C2 C3 169.32(14) . .
O2 C2 C3 C4 4.1(3) . .
N1 C2 C3 C4 -175.27(15) . .
O2 C2 C3 C7 -177.63(16) . 2_675
N1 C2 C3 C7 3.0(2) . 2_675
C7 C3 C4 C5 -0.9(3) 2_675 .
C2 C3 C4 C5 177.38(15) . .
C3 C4 C5 C6 1.0(3) . .
C4 C5 C6 C7 -0.2(3) . .
C4 C5 C6 C1 179.83(15) . 2_675
C5 C6 C7 C3 -179.82(16) . 2_675
C1 C6 C7 C3 0.2(2) 2_675 2_675
C5 C6 C7 C7 -0.8(3) . 2_675
C1 C6 C7 C7 179.20(18) 2_675 2_675
C2 N1 C8 C9 -114.55(18) . .
C1 N1 C8 C9 66.5(2) . .
C2 N1 C8 C13 66.0(2) . .
C1 N1 C8 C13 -112.93(18) . .
C13 C8 C9 C10 2.0(3) . .
N1 C8 C9 C10 -177.52(15) . .
C8 C9 C10 C11 -0.4(3) . .
C14 O3 C11 C12 -175.11(15) . .
C14 O3 C11 C10 5.6(2) . .
C9 C10 C11 O3 177.60(16) . .
C9 C10 C11 C12 -1.7(2) . .
O3 C11 C12 C13 -177.13(16) . .
C10 C11 C12 C13 2.2(3) . .
C11 C12 C13 C8 -0.7(3) . .
C9 C8 C13 C12 -1.4(3) . .
N1 C8 C13 C12 178.02(16) . .
C11 O3 C14 C15 177.64(14) . .
O3 C14 C15 C16 -55.96(19) . .
C14 C15 C16 C17 -177.47(15) . .
C15 C16 C17 C18 -178.53(15) . .
C16 C17 C18 C19 -179.18(15) . .
C17 C18 C19 C20 178.84(16) . .
C18 C19 C20 C21 -179.64(16) . .
